data_7211208
loop_
_publ_author_name
'Kirby, Isabelle L.'
'Pitak, Mateusz B.'
'Wenzel, Marco'
'Wilson, Claire'
'Sparkes, Hazel A.'
'Coles, Simon J.'
'Gale, Philip A.'

_publ_section_title
;
 Systematic structural analysis of a series of anion receptor complexes
;
_journal_issue 44
_journal_name_full CrystEngComm
_journal_page_first 9003
_journal_paper_doi 10.1039/c3ce41503a
_journal_volume 15
_journal_year 2013
_chemical_formula_moiety '2 (C13 H10 N4 O5), C4 H12 N, F'
_chemical_formula_sum 'C30 H32 F N9 O10'
_chemical_formula_weight 697.65
_chemical_name_systematic
;
 1,3-bis(4-nitrophenyl)urea with tetramethylammonium fluoride
;
_space_group_IT_number 54
_symmetry_cell_setting orthorhombic
_symmetry_space_group_name_Hall '-P 2a 2ac'
_symmetry_space_group_name_H-M 'P c c a'
_cell_angle_alpha 90.00
_cell_angle_beta 90.00
_cell_angle_gamma 90.00
_cell_formula_units_Z 4
_cell_length_a 35.929(6)
_cell_length_b 7.0153(11)
_cell_length_c 12.624(2)
_cell_measurement_reflns_used 8688
_cell_measurement_temperature 100(2)
_cell_measurement_theta_max 31.6
_cell_measurement_theta_min 1.7
_cell_volume 3181.9(9)
_computing_cell_refinement
;
CrystalClear-SM Expert 2.0 r7 (Rigaku, 2011)
;
_computing_data_collection
;
CrystalClear-SM Expert 2.0 r7 (Rigaku, 2011)
;
_computing_data_reduction
;
CrystalClear-SM Expert 2.0 r7 (Rigaku, 2011)
;
_computing_molecular_graphics 'Volkov et al, (2006)'
_computing_publication_material 'Volkov et al, (2006)'
_computing_structure_refinement 'Volkov et al, (2006)'
_computing_structure_solution 'SHELXS-97 (Sheldrick, 1997)'
_diffrn_ambient_temperature 100(2)
_diffrn_detector 'CCD plate'
_diffrn_detector_area_resol_mean 28.5714
_diffrn_detector_type 'Rigaku Saturn724 (2x2 bin mode)'
_diffrn_measured_fraction_theta_full 0.93
_diffrn_measured_fraction_theta_max 0.84
_diffrn_measurement_device 'four-circle \k diffractometer'
_diffrn_measurement_device_type CrystalLogic
_diffrn_measurement_method 'profile data from \w-scans'
_diffrn_measurement_specimen_support 'MiTeGen MicroMesh'
_diffrn_radiation_collimation 'confocal mirrors'
_diffrn_radiation_source synchrotron
_diffrn_radiation_wavelength 0.68890
_diffrn_reflns_av_R_equivalents 0.0308
_diffrn_reflns_av_sigmaI/netI 0.0302
_diffrn_reflns_limit_h_max 76
_diffrn_reflns_limit_h_min 0
_diffrn_reflns_limit_k_max 15
_diffrn_reflns_limit_k_min 0
_diffrn_reflns_limit_l_max 27
_diffrn_reflns_limit_l_min 0
_diffrn_reflns_number 159791
_diffrn_reflns_theta_full 40.17
_diffrn_reflns_theta_max 49.89
_diffrn_reflns_theta_min 2.20
_diffrn_source_type 'DLS beamline I19'
_exptl_absorpt_coefficient_mu 0.106
_exptl_absorpt_correction_T_max 0.9954
_exptl_absorpt_correction_T_min 0.9886
_exptl_absorpt_correction_type multi-scan
_exptl_absorpt_process_details
;
CrystalClear-SM Expert 2.0 r7 (Rigaku, 2011)
;
_exptl_crystal_colour yellow
_exptl_crystal_density_diffrn 1.456
_exptl_crystal_density_method 'not measured'
_exptl_crystal_description prism
_exptl_crystal_F_000 1456
_exptl_crystal_size_max 0.10
_exptl_crystal_size_mid 0.07
_exptl_crystal_size_min 0.04
_refine_diff_density_max 0.981
_refine_diff_density_min -0.854
_refine_diff_density_rms 0.041
_refine_ls_extinction_method none
_refine_ls_goodness_of_fit_ref 2.569
_refine_ls_hydrogen_treatment constr
_refine_ls_matrix_type full
_refine_ls_number_parameters 631
_refine_ls_number_reflns 12478
_refine_ls_number_restraints 0
_refine_ls_R_factor_all 0.05
_refine_ls_R_factor_gt 0.035
_refine_ls_shift/su_max 0
_refine_ls_structure_factor_coef F
_refine_ls_weighting_details
;
        calc w1 = 1/[s^2^(Fo)]
;
_refine_ls_weighting_scheme calc
_refine_ls_wR_factor_ref 0.047
_reflns_number_gt 15592
_reflns_number_total 17539
_reflns_threshold_expression >2\s(I)
_cod_data_source_file c3ce41503a.txt
_cod_data_source_block crystalstructure_6
_cod_database_code 7211208

loop_
_symmetry_equiv_pos_as_xyz
'x, y, z'
'-x+1/2, -y, z'
'x+1/2, -y, -z+1/2'
'-x, y, -z+1/2'
'-x, -y, -z'
'x-1/2, y, -z'
'-x-1/2, y, z-1/2'
'x, -y, z-1/2'

loop_
_atom_local_axes_atom_label
_atom_local_axes_atom0
_atom_local_axes_ax1
_atom_local_axes_atom1
_atom_local_axes_atom2
_atom_local_axes_ax2
F(1) DUM2 Z F(1) C(15) Y
O(1) C(7) X O(1) C(13) Y
O(2) N(1) X O(2) O(3) Y
O(3) N(1) -X O(3) O(2) Y
O(4) N(4) X O(4) O(5) Y
O(5) N(4) -X O(5) O(4) Y
N(2) C(4) X N(2) C(7) Y
N(3) C(8) X N(3) C(7) Y
N(1) C(1) Z N(1) O(2) Y
N(4) C(11) Z N(4) O(4) Y
N(5) DUM1 Z N(5) C(15) Y
C(5) C(6) X C(5) C(4) Y
C(4) C(3) X C(4) C(5) Y
C(1) C(6) X C(1) C(2) Y
C(3) C(4) X C(3) C(2) Y
C(6) C(1) X C(6) C(5) Y
C(2) C(3) X C(2) C(1) Y
C(8) C(9) X C(8) C(13) Y
C(7) O(1) Z C(7) N(3) Y
C(11) C(12) X C(11) C(10) Y
C(9) C(10) X C(9) C(8) Y
C(13) C(8) X C(13) C(12) Y
C(12) C(13) X C(12) C(11) Y
C(10) C(11) X C(10) C(9) Y
C(15) N(5) Z C(15) H(15A) Y
C(14) N(5) Z C(14) H(14A) Y
H(2A) N(2) Z H(2A) C(7) Y
H(3A) N(3) Z H(3A) C(7) Y
H(5) C(5) Z H(5) C(6) Y
H(3) C(3) Z H(3) C(2) Y
H(6) C(6) Z H(6) C(5) Y
H(2) C(2) Z H(2) C(3) Y
H(9) C(9) Z H(9) C(10) Y
H(13) C(13) Z H(13) C(12) Y
H(12) C(12) Z H(12) C(13) Y
H(10) C(10) Z H(10) C(9) Y
H(15A) C(15) Z H(15A) H(15C) Y
H(15B) C(15) Z H(15B) H(15C) Y
H(15C) C(15) Z H(15C) H(15A) Y
H(14A) C(14) Z H(14A) H(14C) Y
H(14B) C(14) Z H(14B) H(14C) Y
H(14C) C(14) Z H(14C) H(14A) Y

loop_
_atom_rho_multipole_atom_label
_atom_rho_multipole_coeff_Pv
_atom_rho_multipole_coeff_P00
_atom_rho_multipole_coeff_P11
_atom_rho_multipole_coeff_P1-1
_atom_rho_multipole_coeff_P10
_atom_rho_multipole_coeff_P20
_atom_rho_multipole_coeff_P21
_atom_rho_multipole_coeff_P2-1
_atom_rho_multipole_coeff_P22
_atom_rho_multipole_coeff_P2-2
_atom_rho_multipole_coeff_P30
_atom_rho_multipole_coeff_P31
_atom_rho_multipole_coeff_P3-1
_atom_rho_multipole_coeff_P32
_atom_rho_multipole_coeff_P3-2
_atom_rho_multipole_coeff_P33
_atom_rho_multipole_coeff_P3-3
_atom_rho_multipole_coeff_P40
_atom_rho_multipole_coeff_P41
_atom_rho_multipole_coeff_P4-1
_atom_rho_multipole_coeff_P42
_atom_rho_multipole_coeff_P4-2
_atom_rho_multipole_coeff_P43
_atom_rho_multipole_coeff_P4-3
_atom_rho_multipole_coeff_P44
_atom_rho_multipole_coeff_P4-4
_atom_rho_multipole_kappa
_atom_rho_multipole_kappa_prime0
_atom_rho_multipole_kappa_prime1
_atom_rho_multipole_kappa_prime2
_atom_rho_multipole_kappa_prime3
_atom_rho_multipole_kappa_prime4
_atom_rho_multipole_radial_slater_n0
_atom_rho_multipole_radial_slater_zeta0
_atom_rho_multipole_radial_slater_n1
_atom_rho_multipole_radial_slater_zeta1
_atom_rho_multipole_radial_slater_n2
_atom_rho_multipole_radial_slater_zeta2
_atom_rho_multipole_radial_slater_n3
_atom_rho_multipole_radial_slater_zeta3
_atom_rho_multipole_radial_slater_n4
_atom_rho_multipole_radial_slater_zeta4
F(1) 3.694(13) 0 0 0 -0.068(10) 0.011(12) 0 0 0.001(9) 0.006(10) -0.037(8) 0 0 0.001(7) -0.002(7) 0 0 0.007(10) 0 0 -0.012(9) -0.023(9) 0 0 0.011(8) 0.003(8) 0.971273 1 1 1 1 1 2 5.1078857142857 2 5.1078857142857 2 5.1078857142857 3 5.1078857142857 4 5.1078857142857
O(1) 6.15(2) 0 -0.035(13) -0.013(11) 0.017(12) -0.051(13) -0.003(12) 0.011(12) -0.057(13) 0.003(12) -0.020(11) 0.025(10) -0.020(10) 0.023(10) -0.009(10) 0.021(10) -0.009(10) 0.039(13) 0.001(13) -0.012(13) -0.025(13) -0.017(13) 0.009(12) -0.030(12) 0.001(12) -0.004(12) 0.984439 1 1 1 1 1 2 4.466 2 4.466 2 4.466 3 4.466 4 4.466
O(2) 6.103(16) 0 -0.069(10) -0.014(9) 0.016(10) -0.052(12) -0.004(10) 0.005(10) -0.135(10) 0.004(10) 0.024(9) 0.005(9) 0.003(8) 0.006(8) -0.021(8) 0.024(8) 0.014(8) -0.024(12) 0.005(11) 0.000(11) -0.003(11) 0.007(11) -0.003(10) 0.003(10) -0.001(10) -0.002(10) 0.993279 1 1 1 1 1 2 4.466 2 4.466 2 4.466 3 4.466 4 4.466
O(3) 6.1027 0 -0.0689 -0.014 0.0159 -0.0516 -0.0037 0.0049 -0.1348 0.0037 0.0241 0.0049 0.0028 0.0064 -0.0214 0.0239 0.0137 -0.0241 0.0054 0.0001 -0.0032 0.007 -0.0032 0.0034 -0.0006 -0.0018 0.993279 1 1 1 1 1 2 4.466 2 4.466 2 4.466 3 4.466 4 4.466
O(4) 6.11(2) 0 -0.027(14) -0.003(13) 0.025(12) -0.004(16) -0.002(14) -0.035(14) -0.113(14) -0.026(14) -0.063(12) 0.047(12) -0.023(11) 0.039(11) 0.053(11) -0.018(12) 0.014(11) 0.005(16) -0.007(14) 0.022(14) 0.017(15) -0.012(15) 0.016(14) -0.043(14) 0.008(15) 0.013(14) 0.993279 1 1 1 1 1 2 4.466 2 4.466 2 4.466 3 4.466 4 4.466
O(5) 6.1071 0 -0.0265 -0.0027 0.025 -0.0035 -0.0019 -0.0352 -0.1132 -0.0262 -0.0634 0.0471 -0.0234 0.0385 0.0525 -0.0175 0.0141 0.0052 -0.0065 0.0219 0.0167 -0.0118 0.0156 -0.043 0.008 0.013 0.993279 1 1 1 1 1 2 4.466 2 4.466 2 4.466 3 4.466 4 4.466
N(2) 5.11(3) 0 -0.054(13) -0.044(14) -0.021(11) -0.007(12) -0.003(11) -0.005(11) -0.013(12) 0.030(13) 0.009(12) 0.005(11) 0.027(11) 0.009(11) -0.011(11) 0.158(12) 0.061(12) 0.022(15) -0.007(14) 0.013(13) 0.016(14) -0.010(14) -0.033(14) 0.001(14) 0.012(14) -0.011(14) 0.983991 1 1 1 1 1 2 3.83936 2 3.83936 2 3.83936 3 3.83936 4 3.83936
N(3) 5.19(3) 0 -0.047(13) -0.027(14) 0.015(11) -0.015(13) 0.001(12) 0.008(11) 0.004(13) 0.004(13) 0.004(12) 0.002(11) 0.014(11) 0.014(11) -0.003(11) 0.181(12) 0.030(12) 0.020(15) -0.011(14) 0.000(14) 0.019(15) -0.006(14) 0.016(14) 0.009(14) -0.010(14) -0.011(15) 0.983991 1 1 1 1 1 2 3.83936 2 3.83936 2 3.83936 3 3.83936 4 3.83936
N(1) 5.03(2) 0 0 0 0.016(11) 0.069(11) 0 0 -0.152(12) 0 0.238(11) 0 0 0.167(11) 0 0 0 0.032(14) 0 0 -0.015(14) 0 0 0 0.023(13) 0 0.989099 1 1 1 1 1 2 3.83936 2 3.83936 2 3.83936 3 3.83936 4 3.83936
N(4) 5.0294 0 0 0 0.016 0.0692 0 0 -0.152 0 0.2381 0 0 0.1665 0 0 0 0.0316 0 0 -0.0145 0 0 0 0.0234 0 0.989099 1 1 1 1 1 2 3.83936 2 3.83936 2 3.83936 3 3.83936 4 3.83936
N(5) 2.44(2) 0 0 0 0.006(9) 0.049(11) 0 0 0.017(12) 0.077(11) -0.024(10) 0 0 -0.173(11) -0.038(10) 0 0 -0.048(14) 0 0 -0.018(14) -0.025(14) 0 0 0.088(14) -0.036(13) 1.036214 1 1 1 1 1 2 3.83936 2 3.83936 2 3.83936 3 3.83936 4 3.83936
C(5) 4.03(5) 0 0.026(17) 0.020(18) -0.051(14) -0.142(16) -0.006(14) 0.012(13) 0.009(15) 0.020(17) -0.020(16) 0.031(16) 0.021(15) 0.011(15) -0.001(16) 0.197(17) 0.011(16) 0 0 0 0 0 0 0 0 0 0.992466 1 1 1 1 1 2 3.1762 2 3.1762 2 3.1762 3 3.1762 4 3.1762
C(4) 4.09(4) 0 0.001(16) 0.063(16) -0.004(13) -0.193(14) -0.004(13) 0.018(13) 0.009(15) -0.058(15) 0.000(15) -0.006(14) 0.014(15) -0.002(15) 0.019(15) 0.255(17) 0.025(17) 0 0 0 0 0 0 0 0 0 0.992466 1 1 1 1 1 2 3.1762 2 3.1762 2 3.1762 3 3.1762 4 3.1762
C(1) 4.05(4) 0 0.032(16) 0.069(16) 0.042(14) -0.082(14) -0.005(14) 0.008(13) 0.066(15) -0.087(15) 0.018(15) 0.014(15) 0.010(14) 0.000(15) 0.017(15) 0.195(17) 0.025(16) 0 0 0 0 0 0 0 0 0 0.992466 1 1 1 1 1 2 3.1762 2 3.1762 2 3.1762 3 3.1762 4 3.1762
C(3) 4.06(4) 0 0.018(17) -0.014(18) 0.015(13) -0.139(14) -0.016(14) 0.009(13) -0.008(16) -0.009(16) -0.022(15) 0.015(15) 0.031(15) -0.020(15) 0.010(15) 0.221(17) -0.022(16) 0 0 0 0 0 0 0 0 0 0.992466 1 1 1 1 1 2 3.1762 2 3.1762 2 3.1762 3 3.1762 4 3.1762
C(6) 4.10(5) 0 -0.027(17) -0.007(18) -0.015(14) -0.190(15) -0.007(14) 0.016(13) -0.024(15) -0.008(17) -0.009(16) 0.022(15) 0.010(16) 0.008(16) 0.027(16) 0.278(17) -0.007(17) 0 0 0 0 0 0 0 0 0 0.992466 1 1 1 1 1 2 3.1762 2 3.1762 2 3.1762 3 3.1762 4 3.1762
C(2) 4.08(5) 0 0.012(17) 0.017(18) -0.016(13) -0.178(15) -0.020(13) -0.003(13) 0.017(15) 0.002(16) 0.019(16) 0.002(15) 0.019(15) -0.001(15) -0.016(15) 0.265(17) 0.011(17) 0 0 0 0 0 0 0 0 0 0.992466 1 1 1 1 1 2 3.1762 2 3.1762 2 3.1762 3 3.1762 4 3.1762
C(8) 3.94(4) 0 0.014(16) 0.069(17) -0.002(14) -0.167(14) 0.007(14) 0.041(13) -0.008(16) -0.039(16) -0.011(16) 0.011(15) 0.014(15) 0.018(16) -0.007(16) 0.267(18) 0.004(18) 0 0 0 0 0 0 0 0 0 0.997045 1 1 1 1 1 2 3.1762 2 3.1762 2 3.1762 3 3.1762 4 3.1762
C(7) 4.02(4) 0 0.005(13) -0.020(15) 0.124(16) 0.166(17) 0.003(14) -0.009(15) -0.167(14) 0.032(13) 0.23(2) 0.001(16) -0.011(19) 0.193(17) 0.019(16) 0.011(14) -0.005(15) 0 0 0 0 0 0 0 0 0 0.98616 1 1 1 1 1 2 3.1762 2 3.1762 2 3.1762 3 3.1762 4 3.1762
C(11) 4.00(4) 0 0.149(18) 0.035(18) -0.006(16) -0.071(15) 0.021(16) -0.002(15) 0.076(18) -0.060(17) 0.026(17) -0.013(16) 0.025(16) 0.010(18) 0.055(18) 0.18(2) -0.012(19) 0 0 0 0 0 0 0 0 0 0.997045 1 1 1 1 1 2 3.1762 2 3.1762 2 3.1762 3 3.1762 4 3.1762
C(9) 3.95(5) 0 0.042(19) 0.09(2) -0.058(15) -0.128(16) -0.001(15) -0.017(14) 0.012(17) -0.033(17) 0.002(17) 0.033(16) -0.030(16) 0.001(17) -0.037(16) 0.189(18) 0.047(17) 0 0 0 0 0 0 0 0 0 0.997045 1 1 1 1 1 2 3.1762 2 3.1762 2 3.1762 3 3.1762 4 3.1762
C(13) 4.02(5) 0 -0.018(18) 0.02(2) -0.006(14) -0.135(15) 0.010(14) 0.017(14) -0.031(16) -0.028(18) 0.039(17) 0.013(16) 0.023(15) 0.009(16) -0.022(16) 0.223(18) -0.035(17) 0 0 0 0 0 0 0 0 0 0.997045 1 1 1 1 1 2 3.1762 2 3.1762 2 3.1762 3 3.1762 4 3.1762
C(12) 3.99(5) 0 0.010(19) 0.00(2) 0.013(14) -0.153(17) -0.022(15) -0.006(15) 0.025(18) -0.001(18) 0.081(17) 0.054(16) 0.041(17) 0.027(18) 0.034(18) 0.223(19) 0.011(19) 0 0 0 0 0 0 0 0 0 0.997045 1 1 1 1 1 2 3.1762 2 3.1762 2 3.1762 3 3.1762 4 3.1762
C(10) 3.89(5) 0 0.12(2) 0.09(2) 0.010(15) -0.218(17) 0.046(16) 0.014(14) 0.017(18) -0.056(19) 0.051(18) -0.054(18) 0.005(16) -0.033(18) 0.010(18) 0.32(2) -0.003(19) 0 0 0 0 0 0 0 0 0 0.997045 1 1 1 1 1 2 3.1762 2 3.1762 2 3.1762 3 3.1762 4 3.1762
C(15) 4.6061 0 0 0 -0.1162 -0.1413 0 0 0 0 0.1907 0 0 0 0 0.0404 0 0 0 0 0 0 0 0 0 0 0.972797 1 1 1 1 1 2 3.1762 2 3.1762 2 3.1762 3 3.1762 4 3.1762
C(14) 4.61(5) 0 0 0 -0.116(16) -0.141(16) 0 0 0 0 0.191(19) 0 0 0 0 0.040(19) 0 0 0 0 0 0 0 0 0 0 0.972797 1 1 1 1 1 2 3.1762 2 3.1762 2 3.1762 3 3.1762 4 3.1762
H(2A) 0.76(3) 0 0 0 0.09(2) 0 0 0 0 0 0 0 0 0 0 0 0 0 0 0 0 0 0 0 0 0 1.2 1.2 1.2 1.2 1.2 1.2 0 2 1 2 2 2 3 2 4 2
H(3A) 0.72(4) 0 0 0 0.11(2) 0 0 0 0 0 0 0 0 0 0 0 0 0 0 0 0 0 0 0 0 0 1.2 1.2 1.2 1.2 1.2 1.2 0 2 1 2 2 2 3 2 4 2
H(5) 0.95(4) 0 0 0 0.21(3) 0 0 0 0 0 0 0 0 0 0 0 0 0 0 0 0 0 0 0 0 0 1.2 1.2 1.2 1.2 1.2 1.2 0 2 1 2 2 2 3 2 4 2
H(3) 0.86(4) 0 0 0 0.12(2) 0 0 0 0 0 0 0 0 0 0 0 0 0 0 0 0 0 0 0 0 0 1.2 1.2 1.2 1.2 1.2 1.2 0 2 1 2 2 2 3 2 4 2
H(6) 0.83(4) 0 0 0 0.13(2) 0 0 0 0 0 0 0 0 0 0 0 0 0 0 0 0 0 0 0 0 0 1.2 1.2 1.2 1.2 1.2 1.2 0 2 1 2 2 2 3 2 4 2
H(2) 0.78(4) 0 0 0 0.15(2) 0 0 0 0 0 0 0 0 0 0 0 0 0 0 0 0 0 0 0 0 0 1.2 1.2 1.2 1.2 1.2 1.2 0 2 1 2 2 2 3 2 4 2
H(9) 1.03(5) 0 0 0 0.16(3) 0 0 0 0 0 0 0 0 0 0 0 0 0 0 0 0 0 0 0 0 0 1.2 1.2 1.2 1.2 1.2 1.2 0 2 1 2 2 2 3 2 4 2
H(13) 0.87(4) 0 0 0 0.17(3) 0 0 0 0 0 0 0 0 0 0 0 0 0 0 0 0 0 0 0 0 0 1.2 1.2 1.2 1.2 1.2 1.2 0 2 1 2 2 2 3 2 4 2
H(12) 0.89(4) 0 0 0 0.15(3) 0 0 0 0 0 0 0 0 0 0 0 0 0 0 0 0 0 0 0 0 0 1.2 1.2 1.2 1.2 1.2 1.2 0 2 1 2 2 2 3 2 4 2
H(10) 1.05(5) 0 0 0 0.25(3) 0 0 0 0 0 0 0 0 0 0 0 0 0 0 0 0 0 0 0 0 0 1.2 1.2 1.2 1.2 1.2 1.2 0 2 1 2 2 2 3 2 4 2
H(15A) 0.794 0 0 0 0.0875 0 0 0 0 0 0 0 0 0 0 0 0 0 0 0 0 0 0 0 0 0 1.2 1.2 1.2 1.2 1.2 1.2 0 2 1 2 2 2 3 2 4 2
H(15B) 0.794 0 0 0 0.0875 0 0 0 0 0 0 0 0 0 0 0 0 0 0 0 0 0 0 0 0 0 1.2 1.2 1.2 1.2 1.2 1.2 0 2 1 2 2 2 3 2 4 2
H(15C) 0.794 0 0 0 0.0875 0 0 0 0 0 0 0 0 0 0 0 0 0 0 0 0 0 0 0 0 0 1.2 1.2 1.2 1.2 1.2 1.2 0 2 1 2 2 2 3 2 4 2
H(14A) 0.794(16) 0 0 0 0.088(14) 0 0 0 0 0 0 0 0 0 0 0 0 0 0 0 0 0 0 0 0 0 1.2 1.2 1.2 1.2 1.2 1.2 0 2 1 2 2 2 3 2 4 2
H(14B) 0.794 0 0 0 0.0875 0 0 0 0 0 0 0 0 0 0 0 0 0 0 0 0 0 0 0 0 0 1.2 1.2 1.2 1.2 1.2 1.2 0 2 1 2 2 2 3 2 4 2
H(14C) 0.794 0 0 0 0.0875 0 0 0 0 0 0 0 0 0 0 0 0 0 0 0 0 0 0 0 0 0 1.2 1.2 1.2 1.2 1.2 1.2 0 2 1 2 2 2 3 2 4 2

loop_
_atom_site_aniso_label
_atom_site_aniso_U_11
_atom_site_aniso_U_22
_atom_site_aniso_U_33
_atom_site_aniso_U_23
_atom_site_aniso_U_13
_atom_site_aniso_U_12
F(1) 0.0220(3) 0.0362(3) 0.0138(2) 0 -0.00230(17) 0
O(1) 0.01898(15) 0.02567(14) 0.01411(14) 0.00180(11) -0.00013(10) 0.00229(11)
O(2) 0.02216(16) 0.03944(19) 0.01717(15) -0.00181(13) 0.00428(10) 0.00287(13)
O(3) 0.01738(14) 0.03877(19) 0.02359(17) -0.00081(14) 0.00136(11) 0.00582(12)
O(4) 0.0266(2) 0.0415(3) 0.0545(4) 0.0004(3) 0.0204(2) 0.00458(19)
O(5) 0.01811(19) 0.0411(3) 0.0621(4) 0.0050(3) -0.0002(2) 0.00548(16)
N(2) 0.01501(12) 0.01955(11) 0.01292(12) -0.00099(8) 0.00026(8) 0.00006(8)
N(3) 0.01599(12) 0.01968(11) 0.01400(12) -0.00079(9) 0.00064(8) 0.00199(9)
N(1) 0.01645(10) 0.02137(11) 0.01739(12) -0.00172(8) 0.00225(8) 0.00033(7)
N(4) 0.01672(13) 0.02533(13) 0.0470(3) 0.00165(13) 0.00822(12) 0.00035(10)
N(5) 0.0474(4) 0.0261(2) 0.0213(3) 0 0 -0.0103(3)
C(5) 0.01577(12) 0.02144(11) 0.01347(12) 0.00007(9) 0.00000(8) 0.00081(9)
C(4) 0.01462(11) 0.01542(9) 0.01313(11) -0.00066(7) 0.00016(7) -0.00104(7)
C(1) 0.01573(11) 0.01649(10) 0.01482(12) -0.00051(8) 0.00099(8) -0.00024(8)
C(3) 0.01600(12) 0.01813(10) 0.01371(12) 0.00022(8) -0.00024(8) -0.00007(8)
C(6) 0.01696(13) 0.02120(11) 0.01339(12) -0.00001(9) 0.00084(8) 0.00068(9)
C(2) 0.01556(12) 0.01832(10) 0.01530(12) 0.00002(9) -0.00024(8) 0.00043(8)
C(8) 0.01611(12) 0.01562(9) 0.01588(12) 0.00000(8) 0.00127(8) 0.00059(8)
C(7) 0.01533(11) 0.01560(9) 0.01347(11) -0.00071(8) 0.00036(8) -0.00026(7)
C(11) 0.01641(14) 0.01901(11) 0.02981(19) 0.00152(11) 0.00511(11) -0.00032(9)
C(9) 0.02041(14) 0.02285(13) 0.01704(14) 0.00021(10) 0.00380(10) 0.00201(10)
C(13) 0.01693(13) 0.02158(12) 0.01849(14) 0.00095(10) -0.00031(9) 0.00174(9)
C(12) 0.01664(14) 0.02306(13) 0.02619(18) 0.00266(12) -0.00016(11) 0.00124(10)
C(10) 0.02071(16) 0.02404(14) 0.02343(17) 0.00031(12) 0.00725(12) 0.00115(11)
C(15) 0.0798(7) 0.1023(8) 0.1088(9) -0.0798(8) 0.0729(7) -0.0633(6)
C(14) 0.0405(3) 0.0647(4) 0.0501(4) -0.0285(3) -0.0247(3) 0.0213(3)

loop_
_atom_site_label
_atom_site_fract_x
_atom_site_fract_y
_atom_site_fract_z
_atom_site_U_iso_or_equiv
_atom_site_occupancy
_atom_site_symmetry_multiplicity
F(1) 0 0.29469(13) -0.25 0.024 1 4
O(1) 0.037359(12) 0.17354(6) 0.07795(3) 0.02 1 8
O(2) -0.132646(12) 0.41314(8) 0.30812(3) 0.026 1 8
O(3) -0.163537(12) 0.47382(7) 0.16462(4) 0.027 1 8
O(4) 0.205209(19) -0.06576(10) -0.26202(7) 0.041 1 8
O(5) 0.213451(16) -0.10689(10) -0.09257(8) 0.04 1 8
N(2) -0.008392(9) 0.27790(5) -0.03860(3) 0.016 1 8
N(3) 0.047671(10) 0.18914(5) -0.10332(3) 0.017 1 8
N(1) -0.134449(9) 0.42899(4) 0.21080(3) 0.018 1 8
N(4) 0.194367(12) -0.05514(5) -0.16904(4) 0.03 1 8
N(5) 0.25 0.5 0.09071(7) 0.032 1 4
C(5) -0.037373(10) 0.29062(5) 0.13863(3) 0.017 1 8
C(4) -0.038228(9) 0.31406(4) 0.02784(3) 0.014 1 8
C(1) -0.101421(9) 0.39177(4) 0.14805(3) 0.016 1 8
C(3) -0.071310(9) 0.37996(4) -0.02103(3) 0.016 1 8
C(6) -0.068972(10) 0.33024(5) 0.19850(3) 0.017 1 8
C(2) -0.102924(10) 0.41739(5) 0.03815(3) 0.016 1 8
C(8) 0.084277(9) 0.13352(4) -0.11220(3) 0.016 1 8
C(7) 0.026582(9) 0.20993(4) -0.01218(3) 0.015 1 8
C(11) 0.157272(11) 0.01762(5) -0.14953(4) 0.022 1 8
C(9) 0.097837(12) 0.11303(5) -0.21698(3) 0.02 1 8
C(13) 0.108418(11) 0.09871(5) -0.02609(3) 0.019 1 8
C(12) 0.144750(12) 0.03985(6) -0.04536(4) 0.022 1 8
C(10) 0.134135(13) 0.05708(6) -0.23593(4) 0.023 1 8
C(15) 0.22939(4) 0.64168(19) 0.15536(11) 0.097 1 8
C(14) 0.22189(2) 0.39875(13) 0.02529(7) 0.052 1 8
H(2A) -0.011298 0.298181 -0.117298 0.028(4) 1 8
H(3A) 0.034071 0.218323 -0.171345 0.034(4) 1 8
H(5) -0.011912 0.238748 0.174368 0.041(4) 1 8
H(3) -0.070469 0.405156 -0.105631 0.031(3) 1 8
H(6) -0.067639 0.310696 0.283516 0.030(3) 1 8
H(2) -0.128498 0.468488 0.002714 0.030(4) 1 8
H(9) 0.079269 0.136256 -0.283314 0.049(4) 1 8
H(13) 0.099457 0.113055 0.055428 0.036(4) 1 8
H(12) 0.163094 0.00622 0.020104 0.043(4) 1 8
H(10) 0.144492 0.036531 -0.31568 0.057(5) 1 8
H(15A) 0.22192 0.779812 0.129042 0.147 1 8
H(15B) 0.248323 0.710469 0.207062 0.147 1 8
H(15C) 0.212427 0.560586 0.207086 0.147 1 8
H(14A) 0.202442 0.332454 0.07645 0.078 1 8
H(14B) 0.234809 0.295012 -0.023304 0.078 1 8
H(14C) 0.208954 0.504966 -0.0216 0.078 1 8

loop_
_atom_type_symbol
_atom_type_description
_atom_type_scat_dispersion_real
_atom_type_scat_dispersion_imag
_atom_type_scat_source
C C 0.0033 0.0016 'International Tables Vol C Tables 4.2.6.8 and 6.1.1.4'
H H 0.0000 0.0000 'International Tables Vol C Tables 4.2.6.8 and 6.1.1.4'
F F 0.0171 0.0103 'International Tables Vol C Tables 4.2.6.8 and 6.1.1.4'
N N 0.0061 0.0033 'International Tables Vol C Tables 4.2.6.8 and 6.1.1.4'
O O 0.0106 0.0060 'International Tables Vol C Tables 4.2.6.8 and 6.1.1.4'

loop_
_geom_angle_atom_site_label_1
_geom_angle_atom_site_label_2
_geom_angle_atom_site_label_3
_geom_angle
_geom_angle_site_symmetry_1
_geom_angle_site_symmetry_2
_geom_angle_site_symmetry_3
_geom_angle_publ_flag
C(4) N(2) C(7) 128.30(3) 1_555 1_555 1_555 yes
C(4) N(2) H(2A) 119.38(3) 1_555 1_555 1_555 yes
C(7) N(2) H(2A) 112.31(3) 1_555 1_555 1_555 yes
C(8) N(3) C(7) 128.32(3) 1_555 1_555 1_555 yes
C(8) N(3) H(3A) 116.81(3) 1_555 1_555 1_555 yes
C(7) N(3) H(3A) 114.87(3) 1_555 1_555 1_555 yes
O(2) N(1) O(3) 122.39(4) 1_555 1_555 1_555 yes
O(2) N(1) C(1) 118.95(3) 1_555 1_555 1_555 yes
O(3) N(1) C(1) 118.65(3) 1_555 1_555 1_555 yes
O(4) N(4) O(5) 123.14(7) 1_555 1_555 1_555 yes
O(4) N(4) C(11) 118.14(6) 1_555 1_555 1_555 yes
O(5) N(4) C(11) 118.71(6) 1_555 1_555 1_555 yes
C(4) C(5) C(6) 119.87(3) 1_555 1_555 1_555 yes
C(4) C(5) H(5) 118.12(3) 1_555 1_555 1_555 yes
C(6) C(5) H(5) 121.99(3) 1_555 1_555 1_555 yes
N(2) C(4) C(5) 124.28(3) 1_555 1_555 1_555 yes
N(2) C(4) C(3) 116.46(3) 1_555 1_555 1_555 yes
C(5) C(4) C(3) 119.26(3) 1_555 1_555 1_555 yes
N(1) C(1) C(6) 119.30(3) 1_555 1_555 1_555 yes
N(1) C(1) C(2) 119.11(3) 1_555 1_555 1_555 yes
C(6) C(1) C(2) 121.58(3) 1_555 1_555 1_555 yes
C(4) C(3) C(2) 121.01(3) 1_555 1_555 1_555 yes
C(4) C(3) H(3) 117.34(3) 1_555 1_555 1_555 yes
C(2) C(3) H(3) 121.60(3) 1_555 1_555 1_555 yes
C(5) C(6) C(1) 119.66(3) 1_555 1_555 1_555 yes
C(5) C(6) H(6) 118.47(3) 1_555 1_555 1_555 yes
C(1) C(6) H(6) 121.86(3) 1_555 1_555 1_555 yes
C(1) C(2) C(3) 118.60(3) 1_555 1_555 1_555 yes
C(1) C(2) H(2) 118.98(3) 1_555 1_555 1_555 yes
C(3) C(2) H(2) 122.41(3) 1_555 1_555 1_555 yes
N(3) C(8) C(9) 115.67(3) 1_555 1_555 1_555 yes
N(3) C(8) C(13) 124.99(3) 1_555 1_555 1_555 yes
C(9) C(8) C(13) 119.33(3) 1_555 1_555 1_555 yes
O(1) C(7) N(2) 125.49(4) 1_555 1_555 1_555 yes
O(1) C(7) N(3) 125.09(4) 1_555 1_555 1_555 yes
N(2) C(7) N(3) 109.42(3) 1_555 1_555 1_555 yes
N(4) C(11) C(12) 119.68(5) 1_555 1_555 1_555 yes
N(4) C(11) C(10) 118.95(4) 1_555 1_555 1_555 yes
C(12) C(11) C(10) 121.32(4) 1_555 1_555 1_555 yes
C(8) C(9) C(10) 120.97(4) 1_555 1_555 1_555 yes
C(8) C(9) H(9) 119.66(4) 1_555 1_555 1_555 yes
C(10) C(9) H(9) 119.33(4) 1_555 1_555 1_555 yes
C(8) C(13) C(12) 119.57(4) 1_555 1_555 1_555 yes
C(8) C(13) H(13) 122.20(3) 1_555 1_555 1_555 yes
C(12) C(13) H(13) 118.22(4) 1_555 1_555 1_555 yes
C(11) C(12) C(13) 119.97(4) 1_555 1_555 1_555 yes
C(11) C(12) H(12) 119.83(4) 1_555 1_555 1_555 yes
C(13) C(12) H(12) 120.17(4) 1_555 1_555 1_555 yes
C(11) C(10) C(9) 118.80(4) 1_555 1_555 1_555 yes
C(11) C(10) H(10) 119.62(4) 1_555 1_555 1_555 yes
C(9) C(10) H(10) 121.51(5) 1_555 1_555 1_555 yes
H(15A) C(15) H(15B) 86.52(7) 1_555 1_555 1_555 yes
H(15A) C(15) H(15C) 122.63(11) 1_555 1_555 1_555 yes
H(15B) C(15) H(15C) 103.56(13) 1_555 1_555 1_555 yes
H(14A) C(14) H(14B) 109.92(9) 1_555 1_555 1_555 yes
H(14A) C(14) H(14C) 111.13(7) 1_555 1_555 1_555 yes
H(14B) C(14) H(14C) 110.62(8) 1_555 1_555 1_555 yes

loop_
_geom_bond_atom_site_label_1
_geom_bond_atom_site_label_2
_geom_bond_distance
_geom_bond_site_symmetry_1
_geom_bond_site_symmetry_2
_geom_bond_publ_flag
O(1) C(7) 1.2287(5) 1_555 1_555 yes
O(2) N(1) 1.2353(5) 1_555 1_555 yes
O(3) N(1) 1.2373(5) 1_555 1_555 yes
O(4) N(4) 1.2391(9) 1_555 1_555 yes
O(5) N(4) 1.2384(9) 1_555 1_555 yes
N(2) C(4) 1.3846(5) 1_555 1_555 yes
N(2) C(7) 1.3848(5) 1_555 1_555 yes
N(2) H(2A) 1.0090(4) 1_555 1_555 yes
N(3) C(8) 1.3764(5) 1_555 1_555 yes
N(3) C(7) 1.3853(5) 1_555 1_555 yes
N(3) H(3A) 1.0090(4) 1_555 1_555 yes
N(1) C(1) 1.4505(5) 1_555 1_555 yes
N(4) C(11) 1.4483(6) 1_555 1_555 yes
C(5) C(4) 1.4085(5) 1_555 1_555 yes
C(5) C(6) 1.3920(5) 1_555 1_555 yes
C(5) H(5) 1.0830(4) 1_555 1_555 yes
C(4) C(3) 1.4167(5) 1_555 1_555 yes
C(1) C(6) 1.3969(5) 1_555 1_555 yes
C(1) C(2) 1.4000(5) 1_555 1_555 yes
C(3) C(2) 1.3846(5) 1_555 1_555 yes
C(3) H(3) 1.0830(3) 1_555 1_555 yes
C(6) H(6) 1.0830(4) 1_555 1_555 yes
C(2) H(2) 1.0830(4) 1_555 1_555 yes
C(8) C(9) 1.4169(5) 1_555 1_555 yes
C(8) C(13) 1.4119(5) 1_555 1_555 yes
C(11) C(12) 1.3987(7) 1_555 1_555 yes
C(11) C(10) 1.3990(7) 1_555 1_555 yes
C(9) C(10) 1.3828(6) 1_555 1_555 yes
C(9) H(9) 1.0830(5) 1_555 1_555 yes
C(13) C(12) 1.3905(5) 1_555 1_555 yes
C(13) H(13) 1.0830(4) 1_555 1_555 yes
C(12) H(12) 1.0830(5) 1_555 1_555 yes
C(10) H(10) 1.0830(5) 1_555 1_555 yes
C(15) H(15A) 1.0590(19) 1_555 1_555 yes
C(15) H(15B) 1.0590(12) 1_555 1_555 yes
C(15) H(15C) 1.0590(10) 1_555 1_555 yes
C(14) H(14A) 1.0590(12) 1_555 1_555 yes
C(14) H(14B) 1.0590(7) 1_555 1_555 yes
C(14) H(14C) 1.0590(8) 1_555 1_555 yes
